data_7034800
loop_
_publ_author_name
'Bhalla, Rajiv'
'Levason, William'
'Luthra, Sajinder K.'
'McRobbie, Graeme'
'Monzittu, Francesco M.'
'Palmer, Jazmyn'
'Reid, Gillian'
'Sanderson, George'
'Zhang, Wenjian'

_publ_section_title
;
 Hydrothermal synthesis of Group 13 metal trifluoride complexes with
 neutral N-donor ligands.
;
_journal_issue 20
_journal_name_full 'Dalton transactions (Cambridge, England : 2003)'
_journal_page_first 9569
_journal_page_last 9580
_journal_paper_doi 10.1039/c5dt01120e
_journal_volume 44
_journal_year 2015
_chemical_formula_moiety 'Al2 F8 O2 H4, 2(C7 H17 N2),4(H2 O)'
_chemical_formula_sum 'C14 H46 Al2 F8 N4 O6'
_chemical_formula_weight 568.48
_chemical_name_systematic ?
_space_group_IT_number 15
_symmetry_cell_setting monoclinic
_symmetry_Int_Tables_number 15
_symmetry_space_group_name_Hall '-C 2yc'
_symmetry_space_group_name_H-M 'C 1 2/c 1'
_atom_sites_solution_hydrogens geom
_atom_sites_solution_primary direct
_atom_sites_solution_secondary difmap
_audit_creation_method SHELXL-97
_audit_update_record
;
2015-03-10 deposited with the CCDC.
2015-04-20 downloaded from the CCDC.
;
_cell_angle_alpha 90.00
_cell_angle_beta 123.374(4)
_cell_angle_gamma 90.00
_cell_formula_units_Z 4
_cell_length_a 24.054(10)
_cell_length_b 7.558(3)
_cell_length_c 16.389(7)
_cell_measurement_reflns_used 1813
_cell_measurement_temperature 100(2)
_cell_measurement_theta_max 27.5
_cell_measurement_theta_min 3.0
_cell_volume 2488.2(18)
_computing_cell_refinement
;
CrystalClear-SM Expert 2.0 r7 (Rigaku, 2011)
;
_computing_data_collection
;
CrystalClear-SM Expert 2.0 r7 (Rigaku, 2011)
;
_computing_data_reduction
;
CrystalClear-SM Expert 2.0 r7 (Rigaku, 2011)
;
_computing_molecular_graphics 'ORTEP-III (Farrugia, 1997)'
_computing_publication_material 'PLATON (Spek, 2003), WinGX (Farrugia, 1999) and enCIFer (Allen et al., 2004).'
_computing_structure_refinement 'SHELXL-97 (Sheldrick, 2008)'
_computing_structure_solution 'SHELXS-97 (Sheldrick, 1997)'
_diffrn_ambient_temperature 100(2)
_diffrn_detector 'CCD plate'
_diffrn_detector_area_resol_mean 28.5714
_diffrn_detector_type 'Rigaku HG Saturn724+ (2x2 bin mode)'
_diffrn_measured_fraction_theta_full 0.988
_diffrn_measured_fraction_theta_max 0.988
_diffrn_measurement_device 'four-circle \k diffractometer'
_diffrn_measurement_device_type 'Rigaku AFC12 (Left)'
_diffrn_measurement_method 'profile data from \w-scans'
_diffrn_measurement_specimen_support 'MiTeGen micromount'
_diffrn_radiation_collimation 'Confocal mirrors, HF Varimax '
_diffrn_radiation_type MoK\a
_diffrn_radiation_wavelength 0.71073
_diffrn_reflns_av_R_equivalents 0.0353
_diffrn_reflns_av_sigmaI/netI 0.0431
_diffrn_reflns_limit_h_max 30
_diffrn_reflns_limit_h_min -31
_diffrn_reflns_limit_k_max 9
_diffrn_reflns_limit_k_min -6
_diffrn_reflns_limit_l_max 21
_diffrn_reflns_limit_l_min -12
_diffrn_reflns_number 5785
_diffrn_reflns_theta_full 27.48
_diffrn_reflns_theta_max 27.48
_diffrn_reflns_theta_min 2.97
_diffrn_source 'Rotating Anode'
_diffrn_source_current 55.0
_diffrn_source_power 2.475
_diffrn_source_voltage 45.0
_exptl_absorpt_coefficient_mu 0.214
_exptl_absorpt_correction_T_max 0.9957
_exptl_absorpt_correction_T_min 0.9873
_exptl_absorpt_correction_type multi-scan
_exptl_absorpt_process_details
;
Jacobson, R. (1998). REQAB. Private communication to the 
Rigaku Corporation, Tokyo, Japan.
;
_exptl_crystal_colour Colorless
_exptl_crystal_density_diffrn 1.517
_exptl_crystal_density_method 'not measured'
_exptl_crystal_description Needle
_exptl_crystal_F_000 1200
_exptl_crystal_recrystallization_method Sublimation
_exptl_crystal_size_max 0.06
_exptl_crystal_size_mid 0.02
_exptl_crystal_size_min 0.02
_refine_diff_density_max 1.300
_refine_diff_density_min -0.413
_refine_diff_density_rms 0.138
_refine_ls_extinction_method none
_refine_ls_goodness_of_fit_ref 1.073
_refine_ls_hydrogen_treatment mixed
_refine_ls_matrix_type full
_refine_ls_number_parameters 158
_refine_ls_number_reflns 2822
_refine_ls_number_restraints 0
_refine_ls_restrained_S_all 1.073
_refine_ls_R_factor_all 0.0985
_refine_ls_R_factor_gt 0.0789
_refine_ls_shift/su_max 0.011
_refine_ls_shift/su_mean 0.002
_refine_ls_structure_factor_coef Fsqd
_refine_ls_weighting_details 'calc w=1/[\s^2^(Fo^2^)+(0.1504P)^2^+5.5878P] where P=(Fo^2^+2Fc^2^)/3'
_refine_ls_weighting_scheme calc
_refine_ls_wR_factor_gt 0.2189
_refine_ls_wR_factor_ref 0.2383
_reflns_number_gt 2141
_reflns_number_total 2822
_reflns_threshold_expression >2\s(I)
_cod_data_source_file c5dt01120e2.cif
_cod_data_source_block 2013gws065ra
_cod_depositor_comments
;
 Marking attached hydrogen atoms.

 Antanas Vaitkus,
 2017-11-20

The following automatic conversions were performed:

'_symmetry_cell_setting' value 'Monoclinic' changed to 'monoclinic'
according to
/usr/data/users/saulius/crontab/automatic-downloads/rss-feeds/RSC/lib/dictionaries/cif_core.dic
dictionary named 'cif_core.dic' version 2.4.2 from 2011-04-26.

'_exptl_absorpt_correction_type' value 'Multi-scan' changed to
'multi-scan' according to
/usr/data/users/saulius/crontab/automatic-downloads/rss-feeds/RSC/lib/dictionaries/cif_core.dic
dictionary named 'cif_core.dic' version 2.4.2 from 2011-04-26.

Automatic conversion script
Id: cif_fix_values 3271 2015-04-21 07:52:19Z andrius 

 Adding full bibliography for 7034798--7034806.cif.
;
_cod_original_cell_volume 2488.3(17)
_cod_original_sg_symbol_H-M C2/c
_cod_database_code 7034800

loop_
_symmetry_equiv_pos_as_xyz
'x, y, z'
'-x, y, -z+1/2'
'x+1/2, y+1/2, z'
'-x+1/2, y+1/2, -z+1/2'
'-x, -y, -z'
'x, -y, z-1/2'
'-x+1/2, -y+1/2, -z'
'x+1/2, -y+1/2, z-1/2'

loop_
_atom_site_label
_atom_site_type_symbol
_atom_site_fract_x
_atom_site_fract_y
_atom_site_fract_z
_atom_site_U_iso_or_equiv
_atom_site_adp_type
_atom_site_occupancy
_atom_site_symmetry_multiplicity
_atom_site_calc_flag
_atom_site_refinement_flags
_atom_site_attached_hydrogens
Al1 Al 0.06162(5) 0.26502(12) 0.24826(7) 0.0150(3) Uani 1 1 d . 0
F5 F 0.0000 0.4193(3) 0.2500 0.0164(6) Uani 1 2 d S 0
F1 F 0.0000 0.1094(3) 0.2500 0.0177(6) Uani 1 2 d S 0
F2 F 0.10973(9) 0.4418(3) 0.25162(14) 0.0200(5) Uani 1 1 d . 0
F3 F 0.11047(9) 0.0882(3) 0.25384(14) 0.0218(5) Uani 1 1 d . 0
F4 F 0.00985(10) 0.2638(3) 0.11854(14) 0.0217(5) Uani 1 1 d . 0
O1 O 0.10786(12) 0.2678(3) 0.38635(16) 0.0187(5) Uani 1 1 d . 2
O3 O 0.18209(12) 0.6429(4) 0.20601(18) 0.0260(6) Uani 1 1 d . 2
O2 O 0.23004(13) 0.0477(4) 0.82022(18) 0.0261(6) Uani 1 1 d . 2
N1 N 0.06358(13) -0.2408(3) 0.45727(19) 0.0148(6) Uani 1 1 d . 0
N2 N 0.17291(14) -0.0035(4) 0.4997(2) 0.0206(6) Uani 1 1 d . 0
C4 C 0.08006(18) -0.0725(5) 0.5155(2) 0.0207(7) Uani 1 1 d . 0
H4A H 0.0527 0.0247 0.4707 0.025 Uiso 1 1 calc R 0
H4B H 0.0676 -0.0869 0.5635 0.025 Uiso 1 1 calc R 0
C1 C 0.08961(16) -0.2283(4) 0.3922(2) 0.0166(7) Uani 1 1 d . 0
H1A H 0.0629 -0.1406 0.3399 0.020 Uiso 1 1 calc R 0
H1B H 0.0845 -0.3444 0.3608 0.020 Uiso 1 1 calc R 0
C6 C 0.09093(19) -0.3988(5) 0.5228(3) 0.0254(8) Uani 1 1 d . 0
H7A H 0.0747 -0.3998 0.5661 0.038 Uiso 1 1 calc R 0
H7B H 0.1397 -0.3933 0.5621 0.038 Uiso 1 1 calc R 0
H7C H 0.0763 -0.5067 0.4832 0.038 Uiso 1 1 calc R 0
C2 C 0.16234(17) -0.1741(5) 0.4491(2) 0.0214(7) Uani 1 1 d . 0
H2A H 0.1895 -0.2667 0.4978 0.026 Uiso 1 1 calc R 0
H2B H 0.1773 -0.1639 0.4039 0.026 Uiso 1 1 calc R 0
C3 C 0.15133(19) -0.0210(5) 0.5684(3) 0.0255(8) Uani 1 1 d . 0
H3A H 0.1580 0.0931 0.6024 0.031 Uiso 1 1 calc R 0
H3B H 0.1789 -0.1115 0.6183 0.031 Uiso 1 1 calc R 0
C5 C -0.01076(17) -0.2575(5) 0.3939(3) 0.0217(7) Uani 1 1 d . 0
H5A H -0.0228 -0.3653 0.3544 0.033 Uiso 1 1 calc R 0
H5B H -0.0295 -0.1543 0.3508 0.033 Uiso 1 1 calc R 0
H5C H -0.0285 -0.2639 0.4352 0.033 Uiso 1 1 calc R 0
C7 C 0.24401(18) 0.0488(5) 0.5533(3) 0.0277(8) Uani 1 1 d . 0
H6A H 0.2714 -0.0434 0.6008 0.041 Uiso 1 1 calc R 0
H6B H 0.2503 0.1606 0.5877 0.041 Uiso 1 1 calc R 0
H6C H 0.2573 0.0638 0.5070 0.041 Uiso 1 1 calc R 0

loop_
_atom_site_aniso_label
_atom_site_aniso_U_11
_atom_site_aniso_U_22
_atom_site_aniso_U_33
_atom_site_aniso_U_23
_atom_site_aniso_U_13
_atom_site_aniso_U_12
Al1 0.0133(5) 0.0183(5) 0.0181(5) 0.0008(3) 0.0116(4) 0.0003(3)
F5 0.0159(13) 0.0149(12) 0.0233(13) 0.000 0.0138(11) 0.000
F1 0.0188(13) 0.0138(12) 0.0269(14) 0.000 0.0166(12) 0.000
F2 0.0162(9) 0.0254(10) 0.0200(10) 0.0018(8) 0.0109(8) -0.0042(7)
F3 0.0184(10) 0.0269(11) 0.0228(10) 0.0011(8) 0.0131(8) 0.0059(8)
F4 0.0207(10) 0.0258(11) 0.0157(10) 0.0008(7) 0.0081(8) -0.0031(8)
O1 0.0209(12) 0.0216(12) 0.0090(10) 0.0011(8) 0.0053(9) -0.0008(9)
O3 0.0271(13) 0.0282(14) 0.0274(13) 0.0014(10) 0.0180(11) -0.0003(10)
O2 0.0236(13) 0.0305(14) 0.0242(13) -0.0031(11) 0.0133(11) -0.0007(10)
N1 0.0155(13) 0.0196(14) 0.0120(12) 0.0008(9) 0.0092(11) -0.0003(10)
N2 0.0193(14) 0.0266(16) 0.0175(14) -0.0006(11) 0.0111(12) -0.0015(11)
C4 0.0265(17) 0.0247(17) 0.0154(15) -0.0035(12) 0.0144(14) -0.0041(13)
C1 0.0187(15) 0.0245(16) 0.0095(14) -0.0010(11) 0.0095(12) -0.0008(12)
C6 0.035(2) 0.0239(17) 0.0234(17) 0.0107(13) 0.0198(16) 0.0092(14)
C2 0.0251(17) 0.0229(17) 0.0201(16) 0.0005(13) 0.0150(14) 0.0014(13)
C3 0.0267(18) 0.036(2) 0.0158(16) -0.0002(14) 0.0128(15) -0.0009(15)
C5 0.0137(15) 0.0296(18) 0.0197(17) -0.0016(13) 0.0078(14) -0.0022(12)
C7 0.0197(17) 0.034(2) 0.0258(18) 0.0051(15) 0.0101(15) -0.0010(14)

loop_
_atom_type_symbol
_atom_type_description
_atom_type_scat_dispersion_real
_atom_type_scat_dispersion_imag
_atom_type_scat_source
C C 0.0033 0.0016 'International Tables Vol C Tables 4.2.6.8 and 6.1.1.4'
H H 0.0000 0.0000 'International Tables Vol C Tables 4.2.6.8 and 6.1.1.4'
N N 0.0061 0.0033 'International Tables Vol C Tables 4.2.6.8 and 6.1.1.4'
O O 0.0106 0.0060 'International Tables Vol C Tables 4.2.6.8 and 6.1.1.4'
F F 0.0171 0.0103 'International Tables Vol C Tables 4.2.6.8 and 6.1.1.4'
Al Al 0.0645 0.0514 'International Tables Vol C Tables 4.2.6.8 and 6.1.1.4'

loop_
_geom_angle_atom_site_label_1
_geom_angle_atom_site_label_2
_geom_angle_atom_site_label_3
_geom_angle
_geom_angle_site_symmetry_1
_geom_angle_site_symmetry_3
F2 Al1 F3 99.71(11) . .
F2 Al1 F4 93.31(10) . .
F3 Al1 F4 93.84(10) . .
F2 Al1 O1 90.60(10) . .
F3 Al1 O1 90.57(10) . .
F4 Al1 O1 173.53(11) . .
F2 Al1 F5 92.22(10) . .
F3 Al1 F5 167.55(11) . .
F4 Al1 F5 88.97(8) . .
O1 Al1 F5 85.72(8) . .
F2 Al1 F1 168.07(11) . .
F3 Al1 F1 91.90(11) . .
F4 Al1 F1 88.61(8) . .
O1 Al1 F1 86.52(8) . .
F5 Al1 F1 76.03(10) . .
F2 Al1 Al1 130.08(7) . 2
F3 Al1 Al1 129.97(8) . 2
F4 Al1 Al1 88.46(8) . 2
O1 Al1 Al1 85.07(9) . 2
F5 Al1 Al1 37.89(7) . 2
F1 Al1 Al1 38.14(7) . 2
Al1 F5 Al1 104.22(14) 2 .
Al1 F1 Al1 103.73(14) . 2
C6 N1 C5 108.4(3) . .
C6 N1 C1 111.6(3) . .
C5 N1 C1 108.5(3) . .
C6 N1 C4 111.2(3) . .
C5 N1 C4 107.9(3) . .
C1 N1 C4 109.2(2) . .
C2 N2 C7 110.6(3) . .
C2 N2 C3 108.9(3) . .
C7 N2 C3 110.1(3) . .
C3 C4 N1 114.1(3) . .
C3 C4 H4A 108.7 . .
N1 C4 H4A 108.7 . .
C3 C4 H4B 108.7 . .
N1 C4 H4B 108.7 . .
H4A C4 H4B 107.6 . .
N1 C1 C2 111.6(3) . .
N1 C1 H1A 109.3 . .
C2 C1 H1A 109.3 . .
N1 C1 H1B 109.3 . .
C2 C1 H1B 109.3 . .
H1A C1 H1B 108.0 . .
N1 C6 H7A 109.5 . .
N1 C6 H7B 109.5 . .
H7A C6 H7B 109.5 . .
N1 C6 H7C 109.5 . .
H7A C6 H7C 109.5 . .
H7B C6 H7C 109.5 . .
N2 C2 C1 111.4(3) . .
N2 C2 H2A 109.3 . .
C1 C2 H2A 109.3 . .
N2 C2 H2B 109.3 . .
C1 C2 H2B 109.3 . .
H2A C2 H2B 108.0 . .
N2 C3 C4 110.7(3) . .
N2 C3 H3A 109.5 . .
C4 C3 H3A 109.5 . .
N2 C3 H3B 109.5 . .
C4 C3 H3B 109.5 . .
H3A C3 H3B 108.1 . .
N1 C5 H5A 109.5 . .
N1 C5 H5B 109.5 . .
H5A C5 H5B 109.5 . .
N1 C5 H5C 109.5 . .
H5A C5 H5C 109.5 . .
H5B C5 H5C 109.5 . .
N2 C7 H6A 109.5 . .
N2 C7 H6B 109.5 . .
H6A C7 H6B 109.5 . .
N2 C7 H6C 109.5 . .
H6A C7 H6C 109.5 . .
H6B C7 H6C 109.5 . .

loop_
_geom_bond_atom_site_label_1
_geom_bond_atom_site_label_2
_geom_bond_distance
_geom_bond_site_symmetry_2
Al1 F2 1.749(2) .
Al1 F3 1.748(2) .
Al1 F4 1.777(2) .
Al1 O1 1.895(3) .
Al1 F5 1.8984(19) .
Al1 F1 1.9048(19) .
Al1 Al1 2.996(2) 2
F5 Al1 1.8984(19) 2
F1 Al1 1.9048(19) 2
N1 C6 1.495(4) .
N1 C5 1.500(4) .
N1 C1 1.508(4) .
N1 C4 1.507(4) .
N2 C2 1.477(4) .
N2 C7 1.483(4) .
N2 C3 1.483(4) .
C4 C3 1.486(5) .
C4 H4A 0.9900 .
C4 H4B 0.9900 .
C1 C2 1.518(5) .
C1 H1A 0.9900 .
C1 H1B 0.9900 .
C6 H7A 0.9800 .
C6 H7B 0.9800 .
C6 H7C 0.9800 .
C2 H2A 0.9900 .
C2 H2B 0.9900 .
C3 H3A 0.9900 .
C3 H3B 0.9900 .
C5 H5A 0.9800 .
C5 H5B 0.9800 .
C5 H5C 0.9800 .
C7 H6A 0.9800 .
C7 H6B 0.9800 .
C7 H6C 0.9800 .

loop_
_geom_torsion_atom_site_label_1
_geom_torsion_atom_site_label_2
_geom_torsion_atom_site_label_3
_geom_torsion_atom_site_label_4
_geom_torsion
_geom_torsion_site_symmetry_4
F2 Al1 F5 Al1 -177.91(8) 2
F3 Al1 F5 Al1 -14.5(4) 2
F4 Al1 F5 Al1 88.82(7) 2
O1 Al1 F5 Al1 -87.47(8) 2
F1 Al1 F5 Al1 0.0 2
F2 Al1 F1 Al1 10.2(4) 2
F3 Al1 F1 Al1 176.91(8) 2
F4 Al1 F1 Al1 -89.29(8) 2
O1 Al1 F1 Al1 86.45(8) 2
F5 Al1 F1 Al1 0.0 2
C6 N1 C4 C3 71.7(4) .
C5 N1 C4 C3 -169.6(3) .
C1 N1 C4 C3 -51.9(4) .
C6 N1 C1 C2 -72.1(3) .
C5 N1 C1 C2 168.5(3) .
C4 N1 C1 C2 51.1(3) .
C7 N2 C2 C1 -178.9(3) .
C3 N2 C2 C1 59.9(4) .
N1 C1 C2 N2 -57.4(4) .
C2 N2 C3 C4 -58.8(4) .
C7 N2 C3 C4 179.7(3) .
N1 C4 C3 N2 56.6(4) .
